data_7002163
loop_
_publ_author_name
'Viciano-Chumillas, Marta'
'Tanase, Stefania'
'Mutikainen, Ilpo'
'Turpeinen, Urho'
'Jos de Jongh, L.'
'Reedijk, Jan'

_publ_section_title
;
 Manganese(iii) compounds with phenol--pyrazole based-ligands: impact
 of the co-ligand and the carboxylate ligand on the trinuclear core
 [Mn3(\m3-O)(phpzR)3(O2CR&#x2032;)n]1&#x2212;n
;
_journal_issue 36
_journal_name_full 'Dalton Transactions'
_journal_page_first 7445
_journal_page_last 7453
_journal_paper_doi 10.1039/b905396d
_journal_year 2009
_chemical_formula_sum 'C75 H75 Mn3 N7 O8'
_chemical_formula_weight 1367.24
_chemical_name_systematic
;
?
;
_space_group_IT_number 2
_symmetry_cell_setting triclinic
_symmetry_space_group_name_Hall '-P 1'
_symmetry_space_group_name_H-M 'P -1'
_atom_sites_solution_hydrogens geom
_atom_sites_solution_primary direct
_atom_sites_solution_secondary difmap
_audit_creation_method SHELXL-97
_cell_angle_alpha 101.53(2)
_cell_angle_beta 100.39(2)
_cell_angle_gamma 109.06(2)
_cell_formula_units_Z 2
_cell_length_a 13.805(2)
_cell_length_b 16.257(2)
_cell_length_c 16.495(2)
_cell_measurement_reflns_used 58112
_cell_measurement_temperature 173(2)
_cell_measurement_theta_max 26.0
_cell_measurement_theta_min 2.62
_cell_volume 3305.6(10)
_computing_cell_refinement 'DirAx (Duisenberg 1992)'
_computing_data_collection 'COLLECT (Nonius, 2002)'
_computing_data_reduction 'COLLECT/EVAL (Nonius, 2002)'
_computing_molecular_graphics 'SHELXTL (Sheldrick, 1990)'
_computing_publication_material 'SHELXTL (Sheldrick, 1990)'
_computing_structure_refinement 'SHELXL97 (Sheldrick, 1997)'
_computing_structure_solution 'SHELXS97 (Sheldrick, 1990)'
_diffrn_ambient_temperature 173(2)
_diffrn_measured_fraction_theta_full 0.995
_diffrn_measured_fraction_theta_max 0.995
_diffrn_measurement_device_type KappaCCD
_diffrn_measurement_method \w-scan
_diffrn_radiation_monochromator graphite
_diffrn_radiation_source 'fine-focus sealed tube'
_diffrn_radiation_type MoK\a
_diffrn_radiation_wavelength 0.71073
_diffrn_reflns_av_R_equivalents 0.0554
_diffrn_reflns_av_sigmaI/netI 0.0456
_diffrn_reflns_limit_h_max 17
_diffrn_reflns_limit_h_min -17
_diffrn_reflns_limit_k_max 19
_diffrn_reflns_limit_k_min -20
_diffrn_reflns_limit_l_max 20
_diffrn_reflns_limit_l_min -20
_diffrn_reflns_number 58112
_diffrn_reflns_theta_full 26.00
_diffrn_reflns_theta_max 26.00
_diffrn_reflns_theta_min 2.62
_exptl_absorpt_coefficient_mu 0.627
_exptl_absorpt_correction_T_max 0.9285
_exptl_absorpt_correction_T_min 0.8440
_exptl_absorpt_correction_type multi-scan
_exptl_absorpt_process_details 'SADABS (Sheldrick, 1996)'
_exptl_crystal_colour black
_exptl_crystal_density_diffrn 1.374
_exptl_crystal_density_method 'not measured'
_exptl_crystal_description plate
_exptl_crystal_F_000 1426
_exptl_crystal_size_max 0.28
_exptl_crystal_size_mid 0.25
_exptl_crystal_size_min 0.12
_refine_diff_density_max 0.737
_refine_diff_density_min -0.523
_refine_diff_density_rms 0.063
_refine_ls_extinction_method none
_refine_ls_goodness_of_fit_ref 1.069
_refine_ls_hydrogen_treatment constr
_refine_ls_matrix_type full
_refine_ls_number_parameters 889
_refine_ls_number_reflns 12936
_refine_ls_number_restraints 26
_refine_ls_restrained_S_all 1.073
_refine_ls_R_factor_all 0.0609
_refine_ls_R_factor_gt 0.0407
_refine_ls_shift/su_max 0.002
_refine_ls_shift/su_mean 0.000
_refine_ls_structure_factor_coef Fsqd
_refine_ls_weighting_details 'calc w=1/[\s^2^(Fo^2^)+(0.0301P)^2^+3.5789P] where P=(Fo^2^+2Fc^2^)/3'
_refine_ls_weighting_scheme calc
_refine_ls_wR_factor_gt 0.0875
_refine_ls_wR_factor_ref 0.0973
_reflns_number_gt 10165
_reflns_number_total 12936
_reflns_threshold_expression >2sigma(I)
_cod_data_source_file b905396d.txt
_cod_data_source_block mvc280n
_cod_original_cell_volume 3305.6(7)
_cod_original_sg_symbol_H-M P-1
_cod_database_code 7002163

loop_
_symmetry_equiv_pos_as_xyz
'x, y, z'
'-x, -y, -z'

loop_
_atom_site_label
_atom_site_type_symbol
_atom_site_fract_x
_atom_site_fract_y
_atom_site_fract_z
_atom_site_U_iso_or_equiv
_atom_site_adp_type
_atom_site_occupancy
_atom_site_symmetry_multiplicity
_atom_site_calc_flag
_atom_site_refinement_flags
_atom_site_disorder_assembly
_atom_site_disorder_group
Mn1 Mn 0.31191(3) 0.38367(2) 0.19674(2) 0.01543(9) Uani 1 1 d . . .
Mn2 Mn 0.24496(3) 0.19187(2) 0.04118(2) 0.01554(9) Uani 1 1 d . . .
Mn3 Mn 0.40223(3) 0.23102(2) 0.22858(2) 0.01585(9) Uani 1 1 d . . .
O1 O 0.31713(12) 0.27024(10) 0.15326(10) 0.0164(3) Uani 1 1 d . . .
N11 N 0.49173(15) 0.35828(13) 0.29098(13) 0.0170(4) Uani 1 1 d . . .
N12 N 0.46405(15) 0.42769(13) 0.27278(13) 0.0186(4) Uani 1 1 d . . .
C13 C 0.53155(19) 0.50471(16) 0.33478(17) 0.0222(5) Uani 1 1 d . . .
C14 C 0.53001(19) 0.59544(16) 0.33730(18) 0.0254(6) Uani 1 1 d . . .
C15 C 0.5512(2) 0.63512(19) 0.2726(2) 0.0364(7) Uani 1 1 d . . .
H15A H 0.5626 0.6021 0.2233 0.044 Uiso 1 1 calc R . .
C16 C 0.5561(3) 0.7226(2) 0.2790(2) 0.0476(8) Uani 1 1 d . . .
H16A H 0.5716 0.7495 0.2345 0.057 Uiso 1 1 calc R . .
C17 C 0.5385(3) 0.7707(2) 0.3500(2) 0.0470(9) Uani 1 1 d . . .
H17A H 0.5416 0.8307 0.3542 0.056 Uiso 1 1 calc R . .
C18 C 0.5165(2) 0.7316(2) 0.4144(2) 0.0440(8) Uani 1 1 d . . .
H18A H 0.5037 0.7645 0.4631 0.053 Uiso 1 1 calc R . .
C19 C 0.5128(2) 0.64473(18) 0.4085(2) 0.0353(7) Uani 1 1 d . . .
H19A H 0.4984 0.6184 0.4536 0.042 Uiso 1 1 calc R . .
C110 C 0.6014(2) 0.48464(17) 0.39185(18) 0.0274(6) Uani 1 1 d . . .
H11A H 0.6564 0.5259 0.4405 0.033 Uiso 1 1 calc R . .
C111 C 0.57409(19) 0.39141(16) 0.36304(16) 0.0205(5) Uani 1 1 d . . .
C112 C 0.61887(19) 0.33323(17) 0.40047(16) 0.0218(5) Uani 1 1 d . . .
C113 C 0.7078(2) 0.3721(2) 0.47248(18) 0.0312(6) Uani 1 1 d . . .
H11B H 0.7375 0.4361 0.4957 0.037 Uiso 1 1 calc R . .
C114 C 0.7532(2) 0.3202(2) 0.51064(19) 0.0357(7) Uani 1 1 d . . .
H11C H 0.8142 0.3482 0.5584 0.043 Uiso 1 1 calc R . .
C115 C 0.7085(2) 0.2269(2) 0.47812(18) 0.0313(6) Uani 1 1 d . . .
H11D H 0.7383 0.1904 0.5041 0.038 Uiso 1 1 calc R . .
C116 C 0.6202(2) 0.18627(18) 0.40772(17) 0.0255(6) Uani 1 1 d . . .
H11E H 0.5899 0.1221 0.3868 0.031 Uiso 1 1 calc R . .
C117 C 0.57450(19) 0.23794(17) 0.36640(15) 0.0196(5) Uani 1 1 d . . .
O118 O 0.49348(13) 0.19381(11) 0.29599(11) 0.0221(4) Uani 1 1 d . . .
N21 N 0.24044(15) 0.08925(13) 0.08754(12) 0.0162(4) Uani 1 1 d . . .
N22 N 0.29946(15) 0.10072(13) 0.16907(13) 0.0169(4) Uani 1 1 d . . .
C23 C 0.27089(19) 0.01837(16) 0.18396(16) 0.0189(5) Uani 1 1 d . . .
C24 C 0.30961(19) -0.00006(16) 0.26554(17) 0.0225(5) Uani 1 1 d . . .
C25 C 0.3250(2) 0.05781(18) 0.34503(18) 0.0323(6) Uani 1 1 d . . .
H25A H 0.3153 0.1135 0.3484 0.039 Uiso 1 1 calc R . .
C26 C 0.3548(3) 0.0346(2) 0.4200(2) 0.0450(8) Uani 1 1 d . . .
H26A H 0.3655 0.0747 0.4743 0.054 Uiso 1 1 calc R . .
C27 C 0.3686(3) -0.0462(2) 0.4160(2) 0.0471(9) Uani 1 1 d . . .
H27A H 0.3897 -0.0614 0.4673 0.056 Uiso 1 1 calc R . .
C28 C 0.3520(2) -0.1049(2) 0.3375(2) 0.0415(8) Uani 1 1 d . . .
H28A H 0.3605 -0.1611 0.3345 0.050 Uiso 1 1 calc R . .
C29 C 0.3229(2) -0.08193(18) 0.2625(2) 0.0310(6) Uani 1 1 d . . .
H29A H 0.3119 -0.1225 0.2086 0.037 Uiso 1 1 calc R . .
C210 C 0.19394(19) -0.04562(16) 0.11162(16) 0.0193(5) Uani 1 1 d . . .
H21A H 0.1609 -0.1088 0.1045 0.023 Uiso 1 1 calc R . .
C211 C 0.17508(18) 0.00099(15) 0.05199(15) 0.0157(5) Uani 1 1 d . . .
C212 C 0.09767(18) -0.03143(15) -0.03214(15) 0.0156(5) Uani 1 1 d . . .
C213 C 0.02268(18) -0.12090(16) -0.06162(16) 0.0196(5) Uani 1 1 d . . .
H21B H 0.0232 -0.1606 -0.0265 0.023 Uiso 1 1 calc R . .
C214 C -0.05190(19) -0.15282(17) -0.14043(17) 0.0243(6) Uani 1 1 d . . .
H21C H -0.1007 -0.2140 -0.1592 0.029 Uiso 1 1 calc R . .
C215 C -0.05533(19) -0.09520(17) -0.19211(17) 0.0227(5) Uani 1 1 d . . .
H21D H -0.1068 -0.1168 -0.2460 0.027 Uiso 1 1 calc R . .
C216 C 0.01601(19) -0.00696(17) -0.16483(16) 0.0213(5) Uani 1 1 d . . .
H21E H 0.0131 0.0323 -0.2000 0.026 Uiso 1 1 calc R . .
C217 C 0.09394(18) 0.02615(15) -0.08495(15) 0.0176(5) Uani 1 1 d . . .
O218 O 0.16282(14) 0.11154(11) -0.06322(11) 0.0257(4) Uani 1 1 d . . .
N31 N 0.19729(15) 0.35155(13) 0.09028(13) 0.0177(4) Uani 1 1 d . . .
N32 N 0.18499(15) 0.28718(12) 0.01678(12) 0.0166(4) Uani 1 1 d . . .
C33 C 0.11011(19) 0.29158(16) -0.04729(16) 0.0187(5) Uani 1 1 d . . .
C34 C 0.08524(19) 0.24191(16) -0.13826(15) 0.0195(5) Uani 1 1 d . . .
C35 C 0.1644(2) 0.22799(17) -0.17298(17) 0.0243(6) Uani 1 1 d . . .
H35A H 0.2349 0.2487 -0.1378 0.029 Uiso 1 1 calc R . .
C36 C 0.1403(2) 0.18367(19) -0.25941(18) 0.0315(6) Uani 1 1 d . . .
H36A H 0.1949 0.1743 -0.2831 0.038 Uiso 1 1 calc R . .
C37 C 0.0373(2) 0.15268(19) -0.31217(18) 0.0346(7) Uani 1 1 d . . .
H37A H 0.0219 0.1216 -0.3710 0.042 Uiso 1 1 calc R . .
C38 C -0.0416(2) 0.16705(18) -0.27901(17) 0.0307(6) Uani 1 1 d . . .
H38A H -0.1120 0.1465 -0.3145 0.037 Uiso 1 1 calc R . .
C39 C -0.0174(2) 0.21223(16) -0.19256(17) 0.0238(5) Uani 1 1 d . . .
H39A H -0.0718 0.2233 -0.1697 0.029 Uiso 1 1 calc R . .
C310 C 0.07310(19) 0.35705(16) -0.01361(16) 0.0207(5) Uani 1 1 d . . .
H31A H 0.0194 0.3732 -0.0430 0.025 Uiso 1 1 calc R . .
C311 C 0.13117(18) 0.39443(16) 0.07252(16) 0.0187(5) Uani 1 1 d . . .
C312 C 0.1328(2) 0.47055(16) 0.13780(16) 0.0202(5) Uani 1 1 d . . .
C313 C 0.0464(2) 0.49790(18) 0.12869(17) 0.0255(6) Uani 1 1 d . . .
H31B H -0.0152 0.4643 0.0823 0.031 Uiso 1 1 calc R . .
C314 C 0.0504(2) 0.57373(19) 0.18692(18) 0.0310(6) Uani 1 1 d . . .
H31C H -0.0088 0.5917 0.1811 0.037 Uiso 1 1 calc R . .
C315 C 0.1414(2) 0.62386(19) 0.25415(18) 0.0333(7) Uani 1 1 d . . .
H31D H 0.1444 0.6770 0.2928 0.040 Uiso 1 1 calc R . .
C316 C 0.2271(2) 0.59764(18) 0.26553(18) 0.0297(6) Uani 1 1 d . . .
H31E H 0.2882 0.6321 0.3121 0.036 Uiso 1 1 calc R . .
C317 C 0.2236(2) 0.51992(16) 0.20802(16) 0.0216(5) Uani 1 1 d . . .
O318 O 0.30983(13) 0.49850(11) 0.22088(11) 0.0226(4) Uani 1 1 d . . .
C41 C 0.5434(2) 0.35677(18) 0.05710(18) 0.0261(6) Uani 1 1 d . . .
C42 C 0.6213(2) 0.41989(18) 0.1293(2) 0.0334(7) Uani 1 1 d . . .
H42A H 0.6310 0.4059 0.1827 0.040 Uiso 1 1 calc R . .
C43 C 0.6844(3) 0.5032(2) 0.1224(3) 0.0480(9) Uani 1 1 d . . .
H43A H 0.7368 0.5470 0.1712 0.058 Uiso 1 1 calc R . .
C44 C 0.6699(3) 0.5215(2) 0.0437(3) 0.0560(10) Uani 1 1 d . . .
H44A H 0.7129 0.5784 0.0390 0.067 Uiso 1 1 calc R . .
C45 C 0.5943(3) 0.4591(2) -0.0279(3) 0.0536(9) Uani 1 1 d . . .
H45A H 0.5869 0.4722 -0.0818 0.064 Uiso 1 1 calc R . .
C46 C 0.5297(2) 0.3773(2) -0.0209(2) 0.0392(7) Uani 1 1 d . . .
H46A H 0.4756 0.3349 -0.0695 0.047 Uiso 1 1 calc R . .
C47 C 0.47098(19) 0.26952(16) 0.06502(17) 0.0214(5) Uani 1 1 d . . .
O48 O 0.38342(14) 0.22921(12) 0.00587(12) 0.0270(4) Uani 1 1 d . . .
O49 O 0.49832(13) 0.24230(12) 0.12847(12) 0.0245(4) Uani 1 1 d . . .
C51 C 0.2049(2) 0.29277(17) 0.40624(16) 0.0231(5) Uani 1 1 d . . .
C52 C 0.1415(2) 0.3419(2) 0.41839(19) 0.0354(7) Uani 1 1 d . . .
H52A H 0.1303 0.3773 0.3809 0.043 Uiso 1 1 calc R . .
C53 C 0.0948(3) 0.3394(3) 0.4848(2) 0.0527(9) Uani 1 1 d . . .
H53A H 0.0507 0.3727 0.4933 0.063 Uiso 1 1 calc R . .
C54 C 0.1117(3) 0.2884(3) 0.5397(2) 0.0551(10) Uani 1 1 d . . .
H54A H 0.0785 0.2865 0.5853 0.066 Uiso 1 1 calc R . .
C55 C 0.1756(3) 0.2407(2) 0.5288(2) 0.0470(9) Uani 1 1 d . . .
H55A H 0.1881 0.2067 0.5673 0.056 Uiso 1 1 calc R . .
C56 C 0.2216(2) 0.2423(2) 0.46175(18) 0.0336(7) Uani 1 1 d . . .
H56A H 0.2653 0.2085 0.4534 0.040 Uiso 1 1 calc R . .
C57 C 0.25587(18) 0.29610(16) 0.33447(16) 0.0190(5) Uani 1 1 d . . .
O58 O 0.30807(13) 0.24673(11) 0.32265(11) 0.0222(4) Uani 1 1 d . . .
O59 O 0.24120(13) 0.34834(11) 0.28976(11) 0.0219(4) Uani 1 1 d . . .
N1 N 0.7715(2) 0.19172(19) 0.20045(17) 0.0412(7) Uani 1 1 d . A 1
C61 C 0.8442(3) 0.1502(2) 0.2430(2) 0.0393(8) Uani 1 1 d . A 1
H61A H 0.8381 0.0951 0.2005 0.047 Uiso 1 1 calc R A 1
H61B H 0.9185 0.1937 0.2574 0.047 Uiso 1 1 calc R A 1
C62 C 0.8235(3) 0.1249(3) 0.3231(2) 0.0480(9) Uani 1 1 d . A 1
H62A H 0.7483 0.0840 0.3107 0.058 Uiso 1 1 calc R A 1
H62B H 0.8355 0.1803 0.3682 0.058 Uiso 1 1 calc R A 1
C63 C 0.8950(3) 0.0784(3) 0.3561(2) 0.0489(9) Uani 1 1 d . A 1
H63A H 0.8865 0.0255 0.3096 0.059 Uiso 1 1 calc R A 1
H63B H 0.9700 0.1209 0.3720 0.059 Uiso 1 1 calc R A 1
C64 C 0.8708(4) 0.0470(3) 0.4332(3) 0.0677(12) Uani 1 1 d . A 1
H64A H 0.9189 0.0175 0.4520 0.101 Uiso 1 1 calc R A 1
H64B H 0.7971 0.0038 0.4176 0.101 Uiso 1 1 calc R A 1
H64C H 0.8807 0.0993 0.4800 0.101 Uiso 1 1 calc R A 1
C71 C 0.8040(2) 0.2077(2) 0.1207(2) 0.0386(8) Uani 1 1 d . A 1
H71A H 0.8528 0.1846 0.1004 0.046 Uiso 1 1 calc R A 1
C72 C 0.7548(3) 0.2627(2) 0.0743(2) 0.0398(8) Uani 1 1 d . A 1
H72A H 0.6763 0.2346 0.0602 0.048 Uiso 1 1 calc R A 1
H72B H 0.7779 0.3251 0.1118 0.048 Uiso 1 1 calc R A 1
C73 C 0.7899(3) 0.2651(2) -0.0069(2) 0.0431(8) Uani 1 1 d . A 1
H73A H 0.7620 0.2026 -0.0451 0.052 Uiso 1 1 calc R A 1
H73B H 0.8685 0.2872 0.0078 0.052 Uiso 1 1 calc R A 1
C74 C 0.7541(3) 0.3245(3) -0.0557(2) 0.0524(9) Uani 1 1 d . A 1
H74A H 0.7814 0.3236 -0.1067 0.079 Uiso 1 1 calc R A 1
H74B H 0.7816 0.3867 -0.0187 0.079 Uiso 1 1 calc R A 1
H74C H 0.6763 0.3014 -0.0734 0.079 Uiso 1 1 calc R A 1
C81 C 0.6557(3) 0.1278(3) 0.1760(3) 0.0635(12) Uani 1 1 d DU A 1
H81A H 0.6107 0.1603 0.1564 0.076 Uiso 1 1 calc R A 1
H81B H 0.6382 0.1124 0.2281 0.076 Uiso 1 1 calc R A 1
C82 C 0.625(2) 0.0368(10) 0.1039(11) 0.068(5) Uani 0.50 1 d PDU A 1
H82A H 0.6882 0.0194 0.1103 0.082 Uiso 0.50 1 calc PR A 1
H82B H 0.6138 0.0503 0.0478 0.082 Uiso 0.50 1 calc PR A 1
C83 C 0.5261(7) -0.0493(6) 0.0987(7) 0.055(2) Uani 0.50 1 d P A 1
H83A H 0.4636 -0.0319 0.0981 0.066 Uiso 0.50 1 calc PR A 1
H83B H 0.5101 -0.0959 0.0441 0.066 Uiso 0.50 1 calc PR A 1
C84 C 0.5434(7) -0.0907(6) 0.1745(7) 0.076(3) Uani 0.50 1 d P A 1
H84A H 0.4783 -0.1417 0.1694 0.113 Uiso 0.50 1 calc PR A 1
H84B H 0.5611 -0.0445 0.2289 0.113 Uiso 0.50 1 calc PR A 1
H84C H 0.6018 -0.1122 0.1730 0.113 Uiso 0.50 1 calc PR A 1
C91 C 0.7812(3) 0.2787(3) 0.2604(2) 0.0592(11) Uani 1 1 d . A 1
H91A H 0.7322 0.3030 0.2309 0.071 Uiso 1 1 calc R A 1
H91B H 0.7574 0.2650 0.3110 0.071 Uiso 1 1 calc R A 1
C92 C 0.8911(4) 0.3512(3) 0.2911(3) 0.0675(12) Uani 1 1 d . A 1
H92A H 0.9130 0.3605 0.2386 0.081 Uiso 1 1 calc R A 1
H92B H 0.9374 0.3237 0.3188 0.081 Uiso 1 1 calc R A 1
C93 C 0.9263(11) 0.4534(9) 0.3557(7) 0.068(3) Uani 0.50 1 d P A 1
H93A H 0.9168 0.4495 0.4131 0.082 Uiso 0.50 1 calc PR A 1
H93B H 1.0020 0.4894 0.3622 0.082 Uiso 0.50 1 calc PR A 1
C94 C 0.8562(8) 0.4972(6) 0.3161(6) 0.083(3) Uani 0.50 1 d P A 1
H94A H 0.8839 0.5619 0.3464 0.124 Uiso 0.50 1 calc PR A 1
H94B H 0.7838 0.4683 0.3207 0.124 Uiso 0.50 1 calc PR A 1
H94C H 0.8554 0.4897 0.2555 0.124 Uiso 0.50 1 calc PR A 1
C82A C 0.633(2) 0.0341(11) 0.1277(12) 0.075(5) Uani 0.50 1 d PDU B 2
H82C H 0.6765 0.0078 0.1557 0.089 Uiso 0.50 1 d P C 2
H82D H 0.6360 0.0290 0.0699 0.089 Uiso 0.50 1 d P D 2
C83A C 0.5185(7) -0.0057(8) 0.1335(7) 0.082(3) Uani 0.50 1 d P B 2
H83C H 0.5152 0.0044 0.1940 0.099 Uiso 0.50 1 calc PR B 2
H83D H 0.4730 0.0207 0.1031 0.099 Uiso 0.50 1 calc PR B 2
C84A C 0.4867(10) -0.1020(8) 0.0914(10) 0.110(4) Uani 0.50 1 d PU B 2
H84D H 0.4119 -0.1339 0.0886 0.165 Uiso 0.50 1 calc PR B 2
H84E H 0.5310 -0.1269 0.1241 0.165 Uiso 0.50 1 calc PR B 2
H84F H 0.4958 -0.1097 0.0331 0.165 Uiso 0.50 1 calc PR B 2
C93A C 0.8747(7) 0.4351(6) 0.3226(6) 0.0395(18) Uani 0.50 1 d P E 2
H93D H 0.8298 0.4277 0.3614 0.047 Uiso 0.50 1 d P F 2
H93E H 0.8409 0.4520 0.2757 0.047 Uiso 0.50 1 d P G 2
C94A C 0.9870(6) 0.5073(5) 0.3687(5) 0.0414(17) Uani 0.50 1 d P E 2
H94D H 0.9844 0.5679 0.3771 0.062 Uiso 0.50 1 calc PR E 2
H94E H 1.0359 0.5015 0.3337 0.062 Uiso 0.50 1 calc PR E 2
H94F H 1.0119 0.4984 0.4246 0.062 Uiso 0.50 1 calc PR E 2

loop_
_atom_site_aniso_label
_atom_site_aniso_U_11
_atom_site_aniso_U_22
_atom_site_aniso_U_33
_atom_site_aniso_U_23
_atom_site_aniso_U_13
_atom_site_aniso_U_12
Mn1 0.01569(18) 0.01289(17) 0.0164(2) 0.00415(14) 0.00126(14) 0.00531(14)
Mn2 0.01787(18) 0.01218(17) 0.01445(19) 0.00404(14) 0.00150(14) 0.00425(14)
Mn3 0.01544(18) 0.01394(17) 0.0169(2) 0.00472(14) 0.00097(15) 0.00550(14)
O1 0.0176(8) 0.0149(8) 0.0155(9) 0.0042(7) 0.0014(7) 0.0062(7)
N11 0.0160(10) 0.0162(10) 0.0192(11) 0.0055(8) 0.0036(8) 0.0068(8)
N12 0.0181(10) 0.0147(10) 0.0211(11) 0.0037(8) 0.0033(9) 0.0054(8)
C13 0.0176(12) 0.0171(12) 0.0265(15) 0.0011(10) 0.0021(11) 0.0045(10)
C14 0.0179(13) 0.0165(12) 0.0319(16) -0.0015(11) -0.0017(11) 0.0033(10)
C15 0.0388(17) 0.0264(15) 0.0425(19) 0.0072(13) 0.0085(14) 0.0131(13)
C16 0.054(2) 0.0326(17) 0.060(2) 0.0199(16) 0.0130(18) 0.0178(15)
C17 0.0424(19) 0.0207(15) 0.072(3) 0.0049(16) 0.0047(17) 0.0143(13)
C18 0.0397(18) 0.0253(15) 0.059(2) -0.0051(15) 0.0110(16) 0.0125(13)
C19 0.0327(16) 0.0251(14) 0.0406(18) 0.0005(13) 0.0061(14) 0.0083(12)
C110 0.0245(14) 0.0223(13) 0.0261(15) -0.0027(11) -0.0033(11) 0.0076(11)
C111 0.0172(12) 0.0241(13) 0.0181(13) 0.0037(10) 0.0033(10) 0.0073(10)
C112 0.0201(13) 0.0284(13) 0.0186(14) 0.0064(11) 0.0040(10) 0.0120(11)
C113 0.0281(15) 0.0344(15) 0.0233(15) 0.0026(12) -0.0030(12) 0.0101(12)
C114 0.0330(16) 0.0470(18) 0.0229(16) 0.0070(13) -0.0049(12) 0.0178(14)
C115 0.0313(15) 0.0461(17) 0.0256(16) 0.0178(13) 0.0057(12) 0.0223(13)
C116 0.0287(14) 0.0307(14) 0.0241(15) 0.0123(12) 0.0090(12) 0.0160(12)
C117 0.0176(12) 0.0284(13) 0.0153(13) 0.0082(10) 0.0061(10) 0.0098(10)
O118 0.0220(9) 0.0207(9) 0.0228(10) 0.0070(7) 0.0001(7) 0.0096(7)
N21 0.0167(10) 0.0163(10) 0.0141(11) 0.0043(8) 0.0025(8) 0.0049(8)
N22 0.0199(10) 0.0163(10) 0.0156(11) 0.0067(8) 0.0044(8) 0.0070(8)
C23 0.0209(12) 0.0180(12) 0.0221(14) 0.0080(10) 0.0086(10) 0.0099(10)
C24 0.0196(13) 0.0206(12) 0.0269(15) 0.0126(11) 0.0034(11) 0.0049(10)
C25 0.0456(17) 0.0221(13) 0.0241(15) 0.0098(12) 0.0072(13) 0.0055(12)
C26 0.061(2) 0.0337(17) 0.0220(16) 0.0123(13) -0.0002(15) -0.0020(15)
C27 0.0444(19) 0.0467(19) 0.037(2) 0.0296(16) -0.0083(15) 0.0004(15)
C28 0.0387(17) 0.0384(17) 0.054(2) 0.0276(16) 0.0047(15) 0.0177(14)
C29 0.0327(15) 0.0283(14) 0.0378(17) 0.0156(13) 0.0081(13) 0.0158(12)
C210 0.0249(13) 0.0132(11) 0.0221(14) 0.0067(10) 0.0074(11) 0.0082(10)
C211 0.0166(12) 0.0155(11) 0.0166(13) 0.0042(9) 0.0079(10) 0.0063(9)
C212 0.0149(11) 0.0159(11) 0.0169(13) 0.0021(9) 0.0073(10) 0.0066(9)
C213 0.0179(12) 0.0176(12) 0.0235(14) 0.0053(10) 0.0094(11) 0.0052(10)
C214 0.0173(12) 0.0196(12) 0.0279(15) -0.0003(11) 0.0068(11) 0.0005(10)
C215 0.0151(12) 0.0267(13) 0.0186(14) -0.0013(10) 0.0005(10) 0.0047(10)
C216 0.0230(13) 0.0245(13) 0.0174(13) 0.0049(10) 0.0060(10) 0.0106(11)
C217 0.0182(12) 0.0152(11) 0.0177(13) 0.0005(10) 0.0053(10) 0.0064(9)
O218 0.0355(10) 0.0153(8) 0.0174(10) 0.0050(7) -0.0003(8) 0.0021(7)
N31 0.0201(10) 0.0158(10) 0.0171(11) 0.0053(8) 0.0028(8) 0.0074(8)
N32 0.0194(10) 0.0149(9) 0.0142(11) 0.0040(8) 0.0031(8) 0.0054(8)
C33 0.0184(12) 0.0190(12) 0.0185(13) 0.0094(10) 0.0050(10) 0.0045(10)
C34 0.0247(13) 0.0174(12) 0.0153(13) 0.0081(10) 0.0029(10) 0.0059(10)
C35 0.0269(14) 0.0254(13) 0.0226(14) 0.0117(11) 0.0081(11) 0.0086(11)
C36 0.0375(16) 0.0347(15) 0.0246(16) 0.0113(12) 0.0136(13) 0.0121(13)
C37 0.0502(19) 0.0322(15) 0.0173(15) 0.0072(12) 0.0074(13) 0.0109(14)
C38 0.0321(15) 0.0310(15) 0.0217(15) 0.0095(12) -0.0034(12) 0.0068(12)
C39 0.0259(14) 0.0229(13) 0.0222(14) 0.0099(11) 0.0042(11) 0.0076(11)
C310 0.0201(12) 0.0240(13) 0.0202(14) 0.0094(10) 0.0029(10) 0.0103(10)
C311 0.0181(12) 0.0191(12) 0.0208(13) 0.0099(10) 0.0048(10) 0.0071(10)
C312 0.0265(13) 0.0211(12) 0.0173(13) 0.0093(10) 0.0073(11) 0.0114(10)
C313 0.0290(14) 0.0333(14) 0.0211(14) 0.0118(12) 0.0060(11) 0.0184(12)
C314 0.0428(17) 0.0417(16) 0.0257(16) 0.0156(13) 0.0134(13) 0.0317(14)
C315 0.0502(18) 0.0347(16) 0.0245(16) 0.0065(12) 0.0087(14) 0.0298(14)
C316 0.0387(16) 0.0269(14) 0.0221(15) 0.0029(11) 0.0005(12) 0.0167(12)
C317 0.0277(14) 0.0215(12) 0.0222(14) 0.0109(11) 0.0086(11) 0.0139(11)
O318 0.0221(9) 0.0158(8) 0.0280(10) 0.0042(7) 0.0018(8) 0.0083(7)
C41 0.0228(13) 0.0281(14) 0.0370(17) 0.0147(12) 0.0171(12) 0.0135(11)
C42 0.0277(15) 0.0292(15) 0.0446(19) 0.0090(13) 0.0170(14) 0.0090(12)
C43 0.0323(17) 0.0299(16) 0.072(3) 0.0046(16) 0.0203(17) 0.0010(13)
C44 0.051(2) 0.0386(19) 0.092(3) 0.034(2) 0.043(2) 0.0126(17)
C45 0.056(2) 0.051(2) 0.067(3) 0.039(2) 0.031(2) 0.0153(18)
C46 0.0369(17) 0.0427(18) 0.046(2) 0.0239(15) 0.0192(15) 0.0135(14)
C47 0.0216(13) 0.0236(13) 0.0255(15) 0.0089(11) 0.0135(11) 0.0119(11)
O48 0.0225(10) 0.0340(10) 0.0230(10) 0.0085(8) 0.0094(8) 0.0064(8)
O49 0.0235(9) 0.0272(9) 0.0287(11) 0.0127(8) 0.0112(8) 0.0120(8)
C51 0.0225(13) 0.0266(13) 0.0168(13) 0.0047(10) 0.0041(11) 0.0061(11)
C52 0.0464(18) 0.0448(17) 0.0305(17) 0.0166(14) 0.0189(14) 0.0283(15)
C53 0.070(2) 0.074(3) 0.049(2) 0.0299(19) 0.0384(19) 0.052(2)
C54 0.073(3) 0.086(3) 0.040(2) 0.034(2) 0.0414(19) 0.049(2)
C55 0.065(2) 0.071(2) 0.0316(18) 0.0333(17) 0.0279(17) 0.0400(19)
C56 0.0394(17) 0.0442(17) 0.0287(16) 0.0179(13) 0.0148(13) 0.0226(14)
C57 0.0154(12) 0.0182(12) 0.0173(13) 0.0029(10) 0.0000(10) 0.0020(10)
O58 0.0246(9) 0.0232(9) 0.0213(10) 0.0086(7) 0.0080(8) 0.0096(8)
O59 0.0241(9) 0.0245(9) 0.0200(10) 0.0085(7) 0.0081(7) 0.0104(7)
N1 0.0478(16) 0.0650(18) 0.0471(17) 0.0369(14) 0.0321(13) 0.0443(14)
C61 0.0443(18) 0.058(2) 0.0444(19) 0.0313(16) 0.0242(15) 0.0395(16)
C62 0.057(2) 0.075(2) 0.045(2) 0.0360(18) 0.0280(17) 0.046(2)
C63 0.063(2) 0.068(2) 0.043(2) 0.0303(18) 0.0215(18) 0.047(2)
C64 0.095(3) 0.098(3) 0.049(2) 0.046(2) 0.030(2) 0.065(3)
C71 0.0472(18) 0.061(2) 0.0423(19) 0.0335(16) 0.0332(16) 0.0411(17)
C72 0.0484(19) 0.058(2) 0.0415(19) 0.0290(16) 0.0279(16) 0.0381(17)
C73 0.057(2) 0.057(2) 0.042(2) 0.0286(16) 0.0307(17) 0.0382(17)
C74 0.069(2) 0.070(2) 0.048(2) 0.0377(19) 0.0325(19) 0.043(2)
C81 0.042(2) 0.113(3) 0.086(3) 0.079(3) 0.042(2) 0.050(2)
C82 0.053(7) 0.064(7) 0.109(10) 0.061(7) 0.017(8) 0.030(5)
C83 0.050(5) 0.033(5) 0.070(7) 0.000(4) 0.003(5) 0.014(4)
C84 0.065(6) 0.058(5) 0.121(9) 0.059(6) 0.037(6) 0.020(4)
C91 0.095(3) 0.090(3) 0.049(2) 0.044(2) 0.049(2) 0.076(3)
C92 0.104(4) 0.081(3) 0.048(2) 0.023(2) 0.026(2) 0.067(3)
C93 0.083(10) 0.079(8) 0.036(6) 0.005(6) -0.002(6) 0.037(8)
C94 0.104(8) 0.063(6) 0.073(7) 0.009(5) 0.024(6) 0.026(6)
C82A 0.037(6) 0.083(8) 0.122(11) 0.081(8) 0.017(7) 0.018(5)
C83A 0.050(5) 0.076(7) 0.079(7) -0.016(6) 0.030(5) -0.014(5)
C84A 0.092(8) 0.069(7) 0.142(10) -0.004(7) 0.056(8) 0.003(6)
C93A 0.047(5) 0.039(4) 0.046(6) 0.017(4) 0.023(4) 0.024(4)
C94A 0.050(5) 0.032(3) 0.040(4) 0.006(3) 0.022(4) 0.009(3)

loop_
_atom_type_symbol
_atom_type_description
_atom_type_scat_dispersion_real
_atom_type_scat_dispersion_imag
_atom_type_scat_source
C C 0.0033 0.0016 'International Tables Vol C Tables 4.2.6.8 and 6.1.1.4'
H H 0.0000 0.0000 'International Tables Vol C Tables 4.2.6.8 and 6.1.1.4'
N N 0.0061 0.0033 'International Tables Vol C Tables 4.2.6.8 and 6.1.1.4'
O O 0.0106 0.0060 'International Tables Vol C Tables 4.2.6.8 and 6.1.1.4'
Mn Mn 0.3368 0.7283 'International Tables Vol C Tables 4.2.6.8 and 6.1.1.4'

loop_
_geom_angle_atom_site_label_1
_geom_angle_atom_site_label_2
_geom_angle_atom_site_label_3
_geom_angle
_geom_angle_site_symmetry_1
_geom_angle_site_symmetry_3
_geom_angle_publ_flag
O318 Mn1 O1 169.72(8) . . ?
O318 Mn1 N31 87.92(8) . . ?
O1 Mn1 N31 85.93(8) . . ?
O318 Mn1 O59 94.46(8) . . ?
O1 Mn1 O59 95.25(7) . . ?
N31 Mn1 O59 107.59(8) . . ?
O318 Mn1 N12 92.55(8) . . ?
O1 Mn1 N12 90.00(8) . . ?
N31 Mn1 N12 157.50(8) . . ?
O59 Mn1 N12 94.80(8) . . ?
O318 Mn1 Mn3 154.47(6) . . ?
O1 Mn1 Mn3 31.95(5) . . ?
N31 Mn1 Mn3 117.46(6) . . ?
O59 Mn1 Mn3 80.99(5) . . ?
N12 Mn1 Mn3 63.09(6) . . ?
O218 Mn2 O1 174.03(8) . . ?
O218 Mn2 N21 89.20(8) . . ?
O1 Mn2 N21 88.45(8) . . ?
O218 Mn2 O48 95.92(8) . . ?
O1 Mn2 O48 90.00(7) . . ?
N21 Mn2 O48 105.74(8) . . ?
O218 Mn2 N32 91.24(8) . . ?
O1 Mn2 N32 88.18(7) . . ?
N21 Mn2 N32 151.21(8) . . ?
O48 Mn2 N32 102.84(8) . . ?
O118 Mn3 O1 174.96(7) . . ?
O118 Mn3 N11 89.60(8) . . ?
O1 Mn3 N11 89.96(8) . . ?
O118 Mn3 N22 92.21(8) . . ?
O1 Mn3 N22 88.64(7) . . ?
N11 Mn3 N22 174.92(8) . . ?
O118 Mn3 O58 95.40(7) . . ?
O1 Mn3 O58 89.54(7) . . ?
N11 Mn3 O58 83.51(7) . . ?
N22 Mn3 O58 91.60(7) . . ?
O118 Mn3 O49 92.97(7) . . ?
O1 Mn3 O49 81.99(7) . . ?
N11 Mn3 O49 88.54(8) . . ?
N22 Mn3 O49 96.10(7) . . ?
O58 Mn3 O49 168.40(6) . . ?
O118 Mn3 Mn1 150.14(6) . . ?
O1 Mn3 Mn1 31.39(5) . . ?
N11 Mn3 Mn1 62.21(6) . . ?
N22 Mn3 Mn1 115.07(6) . . ?
O58 Mn3 Mn1 73.06(5) . . ?
O49 Mn3 Mn1 95.76(5) . . ?
Mn1 O1 Mn2 125.59(8) . . ?
Mn1 O1 Mn3 116.66(8) . . ?
Mn2 O1 Mn3 117.75(8) . . ?
C111 N11 N12 109.62(19) . . ?
C111 N11 Mn3 128.73(16) . . ?
N12 N11 Mn3 120.81(15) . . ?
C13 N12 N11 106.36(19) . . ?
C13 N12 Mn1 135.61(16) . . ?
N11 N12 Mn1 112.90(14) . . ?
N12 C13 C110 110.2(2) . . ?
N12 C13 C14 123.6(2) . . ?
C110 C13 C14 126.2(2) . . ?
C15 C14 C19 118.7(3) . . ?
C15 C14 C13 121.6(2) . . ?
C19 C14 C13 119.6(3) . . ?
C14 C15 C16 120.6(3) . . ?
C14 C15 H15A 119.7 . . ?
C16 C15 H15A 119.7 . . ?
C17 C16 C15 120.1(3) . . ?
C17 C16 H16A 119.9 . . ?
C15 C16 H16A 119.9 . . ?
C18 C17 C16 119.8(3) . . ?
C18 C17 H17A 120.1 . . ?
C16 C17 H17A 120.1 . . ?
C17 C18 C19 120.1(3) . . ?
C17 C18 H18A 119.9 . . ?
C19 C18 H18A 119.9 . . ?
C18 C19 C14 120.7(3) . . ?
C18 C19 H19A 119.7 . . ?
C14 C19 H19A 119.7 . . ?
C13 C110 C111 105.7(2) . . ?
C13 C110 H11A 127.2 . . ?
C111 C110 H11A 127.2 . . ?
N11 C111 C110 108.2(2) . . ?
N11 C111 C112 122.5(2) . . ?
C110 C111 C112 129.3(2) . . ?
C113 C112 C117 118.7(2) . . ?
C113 C112 C111 119.8(2) . . ?
C117 C112 C111 121.5(2) . . ?
C114 C113 C112 122.2(3) . . ?
C114 C113 H11B 118.9 . . ?
C112 C113 H11B 118.9 . . ?
C115 C114 C113 118.9(3) . . ?
C115 C114 H11C 120.5 . . ?
C113 C114 H11C 120.5 . . ?
C114 C115 C116 120.4(2) . . ?
C114 C115 H11D 119.8 . . ?
C116 C115 H11D 119.8 . . ?
C115 C116 C117 121.6(2) . . ?
C115 C116 H11E 119.2 . . ?
C117 C116 H11E 119.2 . . ?
O118 C117 C116 117.9(2) . . ?
O118 C117 C112 124.0(2) . . ?
C116 C117 C112 118.1(2) . . ?
C117 O118 Mn3 132.71(15) . . ?
C211 N21 N22 109.99(18) . . ?
C211 N21 Mn2 127.63(16) . . ?
N22 N21 Mn2 122.06(14) . . ?
C23 N22 N21 107.09(19) . . ?
C23 N22 Mn3 139.37(17) . . ?
N21 N22 Mn3 113.52(13) . . ?
N22 C23 C210 108.9(2) . . ?
N22 C23 C24 125.5(2) . . ?
C210 C23 C24 125.5(2) . . ?
C25 C24 C29 118.6(2) . . ?
C25 C24 C23 122.4(2) . . ?
C29 C24 C23 118.8(2) . . ?
C24 C25 C26 120.3(3) . . ?
C24 C25 H25A 119.9 . . ?
C26 C25 H25A 119.9 . . ?
C27 C26 C25 120.4(3) . . ?
C27 C26 H26A 119.8 . . ?
C25 C26 H26A 119.8 . . ?
C28 C27 C26 120.0(3) . . ?
C28 C27 H27A 120.0 . . ?
C26 C27 H27A 120.0 . . ?
C27 C28 C29 119.9(3) . . ?
C27 C28 H28A 120.1 . . ?
C29 C28 H28A 120.1 . . ?
C28 C29 C24 120.9(3) . . ?
C28 C29 H29A 119.6 . . ?
C24 C29 H29A 119.6 . . ?
C211 C210 C23 106.9(2) . . ?
C211 C210 H21A 126.5 . . ?
C23 C210 H21A 126.5 . . ?
N21 C211 C210 107.1(2) . . ?
N21 C211 C212 122.8(2) . . ?
C210 C211 C212 130.0(2) . . ?
C213 C212 C217 117.8(2) . . ?
C213 C212 C211 120.8(2) . . ?
C217 C212 C211 121.4(2) . . ?
C214 C213 C212 121.8(2) . . ?
C214 C213 H21B 119.1 . . ?
C212 C213 H21B 119.1 . . ?
C213 C214 C215 120.0(2) . . ?
C213 C214 H21C 120.0 . . ?
C215 C214 H21C 120.0 . . ?
C216 C215 C214 119.7(2) . . ?
C216 C215 H21D 120.1 . . ?
C214 C215 H21D 120.1 . . ?
C215 C216 C217 120.9(2) . . ?
C215 C216 H21E 119.6 . . ?
C217 C216 H21E 119.6 . . ?
O218 C217 C212 122.2(2) . . ?
O218 C217 C216 118.0(2) . . ?
C212 C217 C216 119.8(2) . . ?
C217 O218 Mn2 132.25(16) . . ?
C311 N31 N32 108.70(19) . . ?
C311 N31 Mn1 127.90(17) . . ?
N32 N31 Mn1 122.75(14) . . ?
C33 N32 N31 107.61(18) . . ?
C33 N32 Mn2 136.37(16) . . ?
N31 N32 Mn2 112.72(14) . . ?
N32 C33 C310 108.8(2) . . ?
N32 C33 C34 123.9(2) . . ?
C310 C33 C34 127.0(2) . . ?
C35 C34 C39 118.5(2) . . ?
C35 C34 C33 120.4(2) . . ?
C39 C34 C33 121.0(2) . . ?
C34 C35 C36 119.7(3) . . ?
C34 C35 H35A 120.2 . . ?
C36 C35 H35A 120.2 . . ?
C35 C36 C37 121.2(3) . . ?
C35 C36 H36A 119.4 . . ?
C37 C36 H36A 119.4 . . ?
C38 C37 C36 119.9(3) . . ?
C38 C37 H37A 120.1 . . ?
C36 C37 H37A 120.1 . . ?
C37 C38 C39 119.0(3) . . ?
C37 C38 H38A 120.5 . . ?
C39 C38 H38A 120.5 . . ?
C38 C39 C34 121.8(3) . . ?
C38 C39 H39A 119.1 . . ?
C34 C39 H39A 119.1 . . ?
C33 C310 C311 105.9(2) . . ?
C33 C310 H31A 127.1 . . ?
C311 C310 H31A 127.1 . . ?
N31 C311 C310 109.0(2) . . ?
N31 C311 C312 120.3(2) . . ?
C310 C311 C312 130.6(2) . . ?
C313 C312 C317 119.6(2) . . ?
C313 C312 C311 119.8(2) . . ?
C317 C312 C311 120.5(2) . . ?
C314 C313 C312 120.2(3) . . ?
C314 C313 H31B 119.9 . . ?
C312 C313 H31B 119.9 . . ?
C313 C314 C315 120.0(2) . . ?
C313 C314 H31C 120.0 . . ?
C315 C314 H31C 120.0 . . ?
C316 C315 C314 121.1(3) . . ?
C316 C315 H31D 119.4 . . ?
C314 C315 H31D 119.4 . . ?
C315 C316 C317 119.7(3) . . ?
C315 C316 H31E 120.2 . . ?
C317 C316 H31E 120.2 . . ?
O318 C317 C316 117.3(2) . . ?
O318 C317 C312 123.2(2) . . ?
C316 C317 C312 119.4(2) . . ?
C317 O318 Mn1 126.48(16) . . ?
C46 C41 C42 120.0(3) . . ?
C46 C41 C47 119.9(3) . . ?
C42 C41 C47 120.0(2) . . ?
C43 C42 C41 119.6(3) . . ?
C43 C42 H42A 120.2 . . ?
C41 C42 H42A 120.2 . . ?
C44 C43 C42 119.2(3) . . ?
C44 C43 H43A 120.4 . . ?
C42 C43 H43A 120.4 . . ?
C45 C44 C43 121.5(3) . . ?
C45 C44 H44A 119.3 . . ?
C43 C44 H44A 119.3 . . ?
C44 C45 C46 119.5(3) . . ?
C44 C45 H45A 120.3 . . ?
C46 C45 H45A 120.3 . . ?
C45 C46 C41 120.2(3) . . ?
C45 C46 H46A 119.9 . . ?
C41 C46 H46A 119.9 . . ?
O49 C47 O48 125.4(2) . . ?
O49 C47 C41 118.8(2) . . ?
O48 C47 C41 115.7(2) . . ?
C47 O48 Mn2 118.35(15) . . ?
C47 O49 Mn3 120.38(15) . . ?
C52 C51 C56 119.7(2) . . ?
C52 C51 C57 119.4(2) . . ?
C56 C51 C57 120.9(2) . . ?
C53 C52 C51 119.5(3) . . ?
C53 C52 H52A 120.2 . . ?
C51 C52 H52A 120.2 . . ?
C52 C53 C54 120.2(3) . . ?
C52 C53 H53A 119.9 . . ?
C54 C53 H53A 119.9 . . ?
C55 C54 C53 120.6(3) . . ?
C55 C54 H54A 119.7 . . ?
C53 C54 H54A 119.7 . . ?
C54 C55 C56 119.4(3) . . ?
C54 C55 H55A 120.3 . . ?
C56 C55 H55A 120.3 . . ?
C55 C56 C51 120.6(3) . . ?
C55 C56 H56A 119.7 . . ?
C51 C56 H56A 119.7 . . ?
O58 C57 O59 125.9(2) . . ?
O58 C57 C51 117.5(2) . . ?
O59 C57 C51 116.6(2) . . ?
C57 O58 Mn3 131.17(16) . . ?
C57 O59 Mn1 128.32(16) . . ?
C91 N1 C71 111.2(2) . . ?
C91 N1 C81 107.4(3) . . ?
C71 N1 C81 109.6(3) . . ?
C91 N1 C61 111.0(3) . . ?
C71 N1 C61 106.8(2) . . ?
C81 N1 C61 111.0(2) . . ?
C62 C61 N1 116.4(2) . . ?
C62 C61 H61A 108.2 . . ?
N1 C61 H61A 108.2 . . ?
C62 C61 H61B 108.2 . . ?
N1 C61 H61B 108.2 . . ?
H61A C61 H61B 107.3 . . ?
C61 C62 C63 111.7(3) . . ?
C61 C62 H62A 109.3 . . ?
C63 C62 H62A 109.3 . . ?
C61 C62 H62B 109.3 . . ?
C63 C62 H62B 109.3 . . ?
H62A C62 H62B 107.9 . . ?
C64 C63 C62 112.6(3) . . ?
C64 C63 H63A 109.1 . . ?
C62 C63 H63A 109.1 . . ?
C64 C63 H63B 109.1 . . ?
C62 C63 H63B 109.1 . . ?
H63A C63 H63B 107.8 . . ?
N1 C71 C72 116.7(2) . . ?
N1 C71 H71A 121.6 . . ?
C72 C71 H71A 121.6 . . ?
C73 C72 C71 108.9(2) . . ?
C73 C72 H72A 109.9 . . ?
C71 C72 H72A 109.9 . . ?
C73 C72 H72B 109.9 . . ?
C71 C72 H72B 109.9 . . ?
H72A C72 H72B 108.3 . . ?
C72 C73 C74 114.4(3) . . ?
C72 C73 H73A 108.7 . . ?
C74 C73 H73A 108.7 . . ?
C72 C73 H73B 108.7 . . ?
C74 C73 H73B 108.7 . . ?
H73A C73 H73B 107.6 . . ?
N1 C81 C82 115.4(10) . . ?
N1 C81 H81A 108.4 . . ?
C82 C81 H81A 108.4 . . ?
N1 C81 H81B 108.4 . . ?
C82 C81 H81B 108.4 . . ?
H81A C81 H81B 107.5 . . ?
C81 C82 C83 119.5(16) . . ?
C81 C82 H82A 107.4 . . ?
C83 C82 H82A 107.4 . . ?
C81 C82 H82B 107.4 . . ?
C83 C82 H82B 107.4 . . ?
H82A C82 H82B 107.0 . . ?
C81 C82 H82C 90.5 . . ?
C83 C82 H82C 84.7 . . ?
H82A C82 H82C 41.3 . . ?
H82B C82 H82C 148.0 . . ?
C81 C82 H82D 132.2 . . ?
C83 C82 H82D 105.8 . . ?
H82A C82 H82D 69.6 . . ?
H82B C82 H82D 39.9 . . ?
H82C C82 H82D 108.8 . . ?
C84 C83 C82 113.2(10) . . ?
C84 C83 H83A 108.9 . . ?
C82 C83 H83A 108.9 . . ?
C84 C83 H83B 108.9 . . ?
C82 C83 H83B 108.9 . . ?
H83A C83 H83B 107.8 . . ?
C92 C91 N1 115.0(3) . . ?
C92 C91 H91A 108.5 . . ?
N1 C91 H91A 108.5 . . ?
C92 C91 H91B 108.5 . . ?
N1 C91 H91B 108.5 . . ?
H91A C91 H91B 107.5 . . ?
C91 C92 C93 126.4(6) . . ?
C91 C92 H92A 105.7 . . ?
C93 C92 H92A 105.7 . . ?
C91 C92 H92B 105.7 . . ?
C93 C92 H92B 105.7 . . ?
H92A C92 H92B 106.2 . . ?
C94 C93 C92 107.2(8) . . ?
C94 C93 H93A 110.3 . . ?
C92 C93 H93A 110.3 . . ?
C94 C93 H93B 110.3 . . ?
C92 C93 H93B 110.3 . . ?
H93A C93 H93B 108.5 . . ?
C94 C93 H93D 62.4 . . ?
C92 C93 H93D 86.0 . . ?
H93A C93 H93D 64.2 . . ?
H93B C93 H93D 163.7 . . ?
C93 C94 H93D 51.3 . . ?
H94A C94 H93D 121.6 . . ?
H94B C94 H93D 58.3 . . ?
H94C C94 H93D 128.8 . . ?
C93 C94 H93E 80.3 . . ?
H94A C94 H93E 156.9 . . ?
H94B C94 H93E 85.5 . . ?
H94C C94 H93E 47.7 . . ?
H93D C94 H93E 81.0 . . ?
C83A C82A H82C 111.5 . . ?
C83A C82A H82D 111.7 . . ?
H82C C82A H82D 111.1 . . ?
C84A C83A C82A 102.8(10) . . ?
C84A C83A H83C 111.2 . . ?
C82A C83A H83C 111.2 . . ?
C84A C83A H83D 111.2 . . ?
C82A C83A H83D 111.2 . . ?
H83C C83A H83D 109.1 . . ?
C83A C84A H84D 109.5 . . ?
C83A C84A H84E 109.5 . . ?
H84D C84A H84E 109.5 . . ?
C83A C84A H84F 109.5 . . ?
H84D C84A H84F 109.5 . . ?
H84E C84A H84F 109.5 . . ?
C94A C93A H93D 111.4 . . ?
C94A C93A H93E 110.8 . . ?
H93D C93A H93E 108.0 . . ?
C93A C94A H94D 109.5 . . ?
C93A C94A H94E 109.5 . . ?
H94D C94A H94E 109.5 . . ?
C93A C94A H94F 109.5 . . ?
H94D C94A H94F 109.5 . . ?
H94E C94A H94F 109.5 . . ?

loop_
_geom_bond_atom_site_label_1
_geom_bond_atom_site_label_2
_geom_bond_distance
_geom_bond_site_symmetry_2
_geom_bond_publ_flag
Mn1 O318 1.8402(16) . ?
Mn1 O1 1.8700(16) . ?
Mn1 N31 1.988(2) . ?
Mn1 O59 2.0405(17) . ?
Mn1 N12 2.051(2) . ?
Mn1 Mn3 3.2085(7) . ?
Mn2 O218 1.8401(18) . ?
Mn2 O1 1.8971(17) . ?
Mn2 N21 1.9572(19) . ?
Mn2 O48 2.0363(18) . ?
Mn2 N32 2.0531(19) . ?
Mn3 O118 1.8576(17) . ?
Mn3 O1 1.8999(16) . ?
Mn3 N11 1.971(2) . ?
Mn3 N22 2.041(2) . ?
Mn3 O58 2.2246(17) . ?
Mn3 O49 2.2962(18) . ?
N11 C111 1.361(3) . ?
N11 N12 1.373(3) . ?
N12 C13 1.365(3) . ?
C13 C110 1.387(4) . ?
C13 C14 1.474(3) . ?
C14 C15 1.380(4) . ?
C14 C19 1.387(4) . ?
C15 C16 1.383(4) . ?
C15 H15A 0.9500 . ?
C16 C17 1.379(5) . ?
C16 H16A 0.9500 . ?
C17 C18 1.373(5) . ?
C17 H17A 0.9500 . ?
C18 C19 1.380(4) . ?
C18 H18A 0.9500 . ?
C19 H19A 0.9500 . ?
C110 C111 1.393(4) . ?
C110 H11A 0.9500 . ?
C111 C112 1.461(3) . ?
C112 C113 1.409(4) . ?
C112 C117 1.414(4) . ?
C113 C114 1.385(4) . ?
C113 H11B 0.9500 . ?
C114 C115 1.383(4) . ?
C114 H11C 0.9500 . ?
C115 C116 1.388(4) . ?
C115 H11D 0.9500 . ?
C116 C117 1.410(3) . ?
C116 H11E 0.9500 . ?
C117 O118 1.337(3) . ?
N21 C211 1.358(3) . ?
N21 N22 1.383(3) . ?
N22 C23 1.353(3) . ?
C23 C210 1.400(3) . ?
C23 C24 1.481(3) . ?
C24 C25 1.387(4) . ?
C24 C29 1.394(4) . ?
C25 C26 1.396(4) . ?
C25 H25A 0.9500 . ?
C26 C27 1.378(5) . ?
C26 H26A 0.9500 . ?
C27 C28 1.377(5) . ?
C27 H27A 0.9500 . ?
C28 C29 1.390(4) . ?
C28 H28A 0.9500 . ?
C29 H29A 0.9500 . ?
C210 C211 1.394(3) . ?
C210 H21A 0.9500 . ?
C211 C212 1.466(3) . ?
C212 C213 1.406(3) . ?
C212 C217 1.407(3) . ?
C213 C214 1.385(4) . ?
C213 H21B 0.9500 . ?
C214 C215 1.393(4) . ?
C214 H21C 0.9500 . ?
C215 C216 1.375(3) . ?
C215 H21D 0.9500 . ?
C216 C217 1.418(3) . ?
C216 H21E 0.9500 . ?
C217 O218 1.333(3) . ?
N31 C311 1.344(3) . ?
N31 N32 1.377(3) . ?
N32 C33 1.369(3) . ?
C33 C310 1.387(3) . ?
C33 C34 1.473(3) . ?
C34 C35 1.381(4) . ?
C34 C39 1.402(3) . ?
C35 C36 1.387(4) . ?
C35 H35A 0.9500 . ?
C36 C37 1.394(4) . ?
C36 H36A 0.9500 . ?
C37 C38 1.368(4) . ?
C37 H37A 0.9500 . ?
C38 C39 1.390(4) . ?
C38 H38A 0.9500 . ?
C39 H39A 0.9500 . ?
C310 C311 1.399(4) . ?
C310 H31A 0.9500 . ?
C311 C312 1.460(3) . ?
C312 C313 1.397(3) . ?
C312 C317 1.416(4) . ?
C313 C314 1.381(4) . ?
C313 H31B 0.9500 . ?
C314 C315 1.393(4) . ?
C314 H31C 0.9500 . ?
C315 C316 1.377(4) . ?
C315 H31D 0.9500 . ?
C316 C317 1.401(4) . ?
C316 H31E 0.9500 . ?
C317 O318 1.339(3) . ?
C41 C46 1.388(4) . ?
C41 C42 1.398(4) . ?
C41 C47 1.491(3) . ?
C42 C43 1.389(4) . ?
C42 H42A 0.9500 . ?
C43 C44 1.384(5) . ?
C43 H43A 0.9500 . ?
C44 C45 1.378(5) . ?
C44 H44A 0.9500 . ?
C45 C46 1.379(4) . ?
C45 H45A 0.9500 . ?
C46 H46A 0.9500 . ?
C47 O49 1.259(3) . ?
C47 O48 1.282(3) . ?
C51 C52 1.379(4) . ?
C51 C56 1.382(4) . ?
C51 C57 1.483(4) . ?
C52 C53 1.369(4) . ?
C52 H52A 0.9500 . ?
C53 C54 1.382(5) . ?
C53 H53A 0.9500 . ?
C54 C55 1.362(5) . ?
C54 H54A 0.9500 . ?
C55 C56 1.372(4) . ?
C55 H55A 0.9500 . ?
C56 H56A 0.9500 . ?
C57 O58 1.252(3) . ?
C57 O59 1.271(3) . ?
N1 C91 1.506(4) . ?
N1 C71 1.507(4) . ?
N1 C81 1.521(5) . ?
N1 C61 1.528(3) . ?
C61 C62 1.508(4) . ?
C61 H61A 0.9900 . ?
C61 H61B 0.9900 . ?
C62 C63 1.517(4) . ?
C62 H62A 0.9900 . ?
C62 H62B 0.9900 . ?
C63 C64 1.514(5) . ?
C63 H63A 0.9900 . ?
C63 H63B 0.9900 . ?
C64 H64A 0.9800 . ?
C64 H64B 0.9800 . ?
C64 H64C 0.9800 . ?
C71 C72 1.527(4) . ?
C71 H71A 0.9500 . ?
C72 C73 1.509(4) . ?
C72 H72A 0.9900 . ?
C72 H72B 0.9900 . ?
C73 C74 1.517(4) . ?
C73 H73A 0.9900 . ?
C73 H73B 0.9900 . ?
C74 H74A 0.9800 . ?
C74 H74B 0.9800 . ?
C74 H74C 0.9800 . ?
C81 C82 1.579(14) . ?
C81 H81A 0.9900 . ?
C81 H81B 0.9900 . ?
C82 C83 1.58(2) . ?
C82 H82A 0.9900 . ?
C82 H82B 0.9900 . ?
C82 H82C 1.2690 . ?
C82 H82D 0.6040 . ?
C83 C84 1.552(13) . ?
C83 H83A 0.9900 . ?
C83 H83B 0.9900 . ?
C84 H84A 0.9800 . ?
C84 H84B 0.9800 . ?
C84 H84C 0.9800 . ?
C91 C92 1.505(6) . ?
C91 H91A 0.9900 . ?
C91 H91B 0.9900 . ?
C92 C93 1.646(12) . ?
C92 H92A 0.9900 . ?
C92 H92B 0.9900 . ?
C93 C94 1.510(13) . ?
C93 H93A 0.9900 . ?
C93 H93B 0.9900 . ?
C93 H93D 1.2873 . ?
C94 H94A 0.9800 . ?
C94 H94B 0.9800 . ?
C94 H94C 0.9800 . ?
C94 H93D 1.4606 . ?
C94 H93E 0.8254 . ?
C82A C83A 1.52(3) . ?
C82A H82C 0.9545 . ?
C82A H82D 0.9513 . ?
C83A C84A 1.459(13) . ?
C83A H83C 0.9900 . ?
C83A H83D 0.9900 . ?
C84A H84D 0.9800 . ?
C84A H84E 0.9800 . ?
C84A H84F 0.9800 . ?
C93A C94A 1.546(11) . ?
C93A H93D 0.9657 . ?
C93A H93E 0.9645 . ?
C94A H94D 0.9800 . ?
C94A H94E 0.9800 . ?
C94A H94F 0.9800 . ?
